data_1563284
loop_
_publ_author_name
'Zhang, Min'
'Pan, Shilie'
'Han, Jian'
'Zhou, Zhongxiang'

_publ_section_title
;
 Synthesis, crystal structure and optical properties of a novel sodium
 lead pentaborate, NaPbB5O9
;
_journal_issue 4
_journal_name_full 'Journal of Solid State Chemistry'
_journal_page_first 825
_journal_page_last 829
_journal_paper_doi 10.1016/j.jssc.2011.01.039
_journal_volume 184
_journal_year 2011
_chemical_formula_sum 'B5 Na O9 Pb'
_chemical_formula_weight 428.23
_space_group_IT_number 14
_space_group_name_Hall '-P 2ybc'
_space_group_name_H-M_alt 'P 1 21/c 1'
_symmetry_cell_setting monoclinic
_symmetry_space_group_name_H-M 'P 1 21/c 1'
_atom_sites_solution_hydrogens none
_atom_sites_solution_primary direct
_atom_sites_solution_secondary difmap
_audit_creation_method SHELXL-97
_cell_angle_alpha 90.00
_cell_angle_beta 104.9710(10)
_cell_angle_gamma 90.00
_cell_formula_units_Z 4
_cell_length_a 6.53240(10)
_cell_length_b 13.0234(2)
_cell_length_c 8.58380(10)
_cell_measurement_reflns_used 3649
_cell_measurement_temperature 296(2)
_cell_measurement_theta_max 27.35
_cell_measurement_theta_min 2.91
_cell_volume 705.471(18)
_computing_cell_refinement 'Bruker SMART'
_computing_data_collection 'Bruker SMART'
_computing_data_reduction 'Bruker SAINT'
_computing_molecular_graphics 'SHELXL-97 (Sheldrick, 1997)'
_computing_publication_material 'SHELXL-97 (Sheldrick, 1997)'
_computing_structure_refinement 'SHELXL-97 (Sheldrick, 1997)'
_computing_structure_solution 'SHELXS-97 (Sheldrick, 1990)'
_diffrn_ambient_temperature 296(2)
_diffrn_measured_fraction_theta_full 0.999
_diffrn_measured_fraction_theta_max 0.999
_diffrn_measurement_device_type 'CCD area detector'
_diffrn_measurement_method 'phi and omega scans'
_diffrn_radiation_monochromator graphite
_diffrn_radiation_source 'fine-focus sealed tube'
_diffrn_radiation_type MoK\a
_diffrn_radiation_wavelength 0.71073
_diffrn_reflns_av_R_equivalents 0.0275
_diffrn_reflns_av_sigmaI/netI 0.0245
_diffrn_reflns_limit_h_max 8
_diffrn_reflns_limit_h_min -8
_diffrn_reflns_limit_k_max 16
_diffrn_reflns_limit_k_min -16
_diffrn_reflns_limit_l_max 11
_diffrn_reflns_limit_l_min -11
_diffrn_reflns_number 6421
_diffrn_reflns_theta_full 27.37
_diffrn_reflns_theta_max 27.37
_diffrn_reflns_theta_min 2.91
_exptl_absorpt_coefficient_mu 24.008
_exptl_absorpt_correction_T_max 0.3350
_exptl_absorpt_correction_T_min 0.1443
_exptl_absorpt_correction_type numerical
_exptl_crystal_colour colorless
_exptl_crystal_density_diffrn 4.032
_exptl_crystal_density_method 'not measured'
_exptl_crystal_description block
_exptl_crystal_F_000 760
_exptl_crystal_size_max 0.23
_exptl_crystal_size_mid 0.104
_exptl_crystal_size_min 0.095
_refine_diff_density_max 1.112
_refine_diff_density_min -0.915
_refine_diff_density_rms 0.182
_refine_ls_extinction_coef 0.0044(2)
_refine_ls_extinction_expression Fc^*^=kFc[1+0.001xFc^2^\l^3^/sin(2\q)]^-1/4^
_refine_ls_extinction_method SHELXL
_refine_ls_goodness_of_fit_ref 1.058
_refine_ls_hydrogen_treatment none
_refine_ls_matrix_type full
_refine_ls_number_parameters 146
_refine_ls_number_reflns 1604
_refine_ls_number_restraints 0
_refine_ls_restrained_S_all 1.058
_refine_ls_R_factor_all 0.0206
_refine_ls_R_factor_gt 0.0178
_refine_ls_shift/su_max 0.001
_refine_ls_shift/su_mean 0.000
_refine_ls_structure_factor_coef Fsqd
_refine_ls_weighting_details 'calc w=1/[\s^2^(Fo^2^)+(0.0254P)^2^+0.4912P] where P=(Fo^2^+2Fc^2^)/3'
_refine_ls_weighting_scheme calc
_refine_ls_wR_factor_gt 0.0444
_refine_ls_wR_factor_ref 0.0455
_reflns_number_gt 1454
_reflns_number_total 1604
_reflns_threshold_expression >2sigma(I)
_cod_data_source_file JSSC-2011-184-825.cif
_cod_data_source_block 1
_cod_depositor_comments
;
The following automatic conversions were performed:

data item '_symmetry_cell_setting' value 'Monoclinic' was changed to
'monoclinic' in accordance with the built-in table derived from the
CIF Core dictionary named 'cif_core.dic' version 2.4.5 last updated
on 2014-11-21.

Automatic conversion script
Id: cif_fix_values 8369 2020-08-20 11:38:08Z andrius 
;
_cod_original_cell_volume 705.471(17)
_cod_original_sg_symbol_H-M P21/c
_cod_database_code 1563284

loop_
_symmetry_equiv_pos_as_xyz
'x, y, z'
'-x, y+1/2, -z+1/2'
'-x, -y, -z'
'x, -y-1/2, z-1/2'

loop_
_atom_site_label
_atom_site_type_symbol
_atom_site_fract_x
_atom_site_fract_y
_atom_site_fract_z
_atom_site_U_iso_or_equiv
_atom_site_adp_type
_atom_site_occupancy
_atom_site_symmetry_multiplicity
_atom_site_calc_flag
_atom_site_refinement_flags
_atom_site_disorder_assembly
_atom_site_disorder_group
Na1 Na 0.5340(3) 0.41156(13) 0.8680(2) 0.0187(4) Uani 1 1 d . . .
Pb1 Pb 0.09080(2) 0.288428(11) 0.55771(2) 0.01335(8) Uani 1 1 d . . .
B1 B -0.4171(7) 0.2537(4) 0.6212(6) 0.0096(9) Uani 1 1 d . . .
B2 B 0.0872(7) 0.0634(4) 0.3681(6) 0.0118(10) Uani 1 1 d . . .
B3 B -0.1637(7) 0.3882(3) 0.2285(6) 0.0102(9) Uani 1 1 d . . .
B4 B 0.4525(7) 0.6508(3) 0.6436(6) 0.0081(9) Uani 1 1 d . . .
B5 B 0.7912(7) 0.5515(4) 0.7503(6) 0.0105(9) Uani 1 1 d . . .
O1 O 0.4912(4) 0.2431(2) 0.7470(4) 0.0110(6) Uani 1 1 d . . .
O2 O 0.1630(5) 0.1536(2) 0.4290(4) 0.0182(7) Uani 1 1 d . . .
O3 O -0.2298(4) 0.3726(2) 0.3751(4) 0.0094(6) Uani 1 1 d . . .
O4 O 0.5804(4) 0.5629(2) 0.7174(4) 0.0108(6) Uani 1 1 d . . .
O5 O -0.2521(5) 0.1919(2) 0.6052(4) 0.0117(6) Uani 1 1 d . . .
O6 O 0.9280(4) 0.6254(2) 0.7260(4) 0.0104(6) Uani 1 1 d . . .
O7 O 0.7742(4) 0.4881(2) 1.1530(4) 0.0128(6) Uani 1 1 d . . .
O8 O 0.8697(4) 0.4572(2) 0.8176(4) 0.0145(7) Uani 1 1 d . . .
O9 O -0.5021(4) 0.3268(2) 0.5101(4) 0.0095(6) Uani 1 1 d . . .

loop_
_atom_site_aniso_label
_atom_site_aniso_U_11
_atom_site_aniso_U_22
_atom_site_aniso_U_33
_atom_site_aniso_U_23
_atom_site_aniso_U_13
_atom_site_aniso_U_12
Na1 0.0161(8) 0.0149(8) 0.0263(11) 0.0011(8) 0.0074(8) 0.0011(7)
Pb1 0.01359(11) 0.01313(11) 0.01281(12) -0.00200(6) 0.00249(8) 0.00090(6)
B1 0.0062(19) 0.0093(19) 0.013(3) -0.005(2) 0.0029(19) -0.0013(16)
B2 0.011(2) 0.014(2) 0.012(3) 0.001(2) 0.0041(19) -0.0022(18)
B3 0.0046(19) 0.013(2) 0.013(3) 0.0023(19) 0.0021(18) 0.0004(16)
B4 0.0074(19) 0.011(2) 0.004(2) -0.0007(18) -0.0010(17) -0.0007(16)
B5 0.013(2) 0.013(2) 0.007(2) -0.0001(19) 0.0031(19) 0.0023(17)
O1 0.0092(14) 0.0125(13) 0.0120(16) 0.0020(13) 0.0037(13) 0.0048(11)
O2 0.0164(15) 0.0121(14) 0.026(2) -0.0053(14) 0.0058(15) -0.0026(12)
O3 0.0065(12) 0.0141(13) 0.0079(15) 0.0008(12) 0.0024(11) -0.0005(11)
O4 0.0084(13) 0.0118(13) 0.0120(16) 0.0039(12) 0.0024(12) -0.0004(11)
O5 0.0116(14) 0.0137(13) 0.0107(17) 0.0031(12) 0.0047(13) 0.0041(12)
O6 0.0059(12) 0.0115(13) 0.0133(16) 0.0026(12) 0.0014(12) 0.0000(11)
O7 0.0068(13) 0.0142(14) 0.0171(17) 0.0059(13) 0.0024(13) 0.0015(11)
O8 0.0080(13) 0.0137(14) 0.0212(19) 0.0048(13) 0.0026(13) 0.0005(11)
O9 0.0109(14) 0.0101(13) 0.0081(16) 0.0015(12) 0.0037(12) 0.0016(11)

loop_
_atom_type_symbol
_atom_type_description
_atom_type_scat_dispersion_real
_atom_type_scat_dispersion_imag
_atom_type_scat_source
Na Na 0.0362 0.0249 'International Tables Vol C Tables 4.2.6.8 and 6.1.1.4'
Pb Pb -3.3944 10.1111 'International Tables Vol C Tables 4.2.6.8 and 6.1.1.4'
B B 0.0013 0.0007 'International Tables Vol C Tables 4.2.6.8 and 6.1.1.4'
O O 0.0106 0.0060 'International Tables Vol C Tables 4.2.6.8 and 6.1.1.4'

loop_
_geom_angle_atom_site_label_1
_geom_angle_atom_site_label_2
_geom_angle_atom_site_label_3
_geom_angle
_geom_angle_site_symmetry_1
_geom_angle_site_symmetry_3
O7 Na1 O1 117.88(12) 3_667 .
O7 Na1 O8 130.07(12) 3_667 .
O1 Na1 O8 99.00(11) . .
O7 Na1 O4 74.41(11) 3_667 .
O1 Na1 O4 121.84(13) . .
O8 Na1 O4 57.25(10) . .
O7 Na1 O5 129.40(13) 3_667 4_666
O1 Na1 O5 80.86(11) . 4_666
O8 Na1 O5 86.40(11) . 4_666
O4 Na1 O5 137.93(12) . 4_666
O7 Na1 O7 98.46(11) 3_667 .
O1 Na1 O7 133.89(12) . .
O8 Na1 O7 74.47(11) . .
O4 Na1 O7 93.39(11) . .
O5 Na1 O7 53.50(10) 4_666 .
O7 Na1 O2 53.80(10) 3_667 4_566
O1 Na1 O2 77.94(10) . 4_566
O8 Na1 O2 176.12(12) . 4_566
O4 Na1 O2 126.38(11) . 4_566
O5 Na1 O2 90.73(11) 4_666 4_566
O7 Na1 O2 105.86(11) . 4_566
O7 Na1 B2 27.52(11) 3_667 4_566
O1 Na1 B2 95.54(13) . 4_566
O8 Na1 B2 157.00(14) . 4_566
O4 Na1 B2 99.87(13) . 4_566
O5 Na1 B2 113.56(13) 4_666 4_566
O7 Na1 B2 107.47(13) . 4_566
O2 Na1 B2 26.78(11) 4_566 4_566
O7 Na1 B1 112.23(12) 3_667 4_666
O1 Na1 B1 68.90(13) . 4_666
O8 Na1 B1 111.86(13) . 4_666
O4 Na1 B1 164.15(14) . 4_666
O5 Na1 B1 27.05(11) 4_666 4_666
O7 Na1 B1 71.67(12) . 4_666
O2 Na1 B1 64.91(11) 4_566 4_666
B2 Na1 B1 89.97(13) 4_566 4_666
O7 Na1 B1 124.26(14) 3_667 1_655
O1 Na1 B1 26.20(11) . 1_655
O8 Na1 B1 77.13(12) . 1_655
O4 Na1 B1 97.40(13) . 1_655
O5 Na1 B1 93.74(13) 4_666 1_655
O7 Na1 B1 137.27(13) . 1_655
O2 Na1 B1 100.48(12) 4_566 1_655
B2 Na1 B1 111.11(14) 4_566 1_655
B1 Na1 B1 90.51(5) 4_666 1_655
O7 Na1 Na1 53.96(9) 3_667 3_667
O1 Na1 Na1 153.92(12) . 3_667
O8 Na1 Na1 103.73(11) . 3_667
O4 Na1 Na1 81.83(9) . 3_667
O5 Na1 Na1 87.92(11) 4_666 3_667
O7 Na1 Na1 44.51(7) . 3_667
O2 Na1 Na1 78.75(9) 4_566 3_667
B2 Na1 Na1 67.48(11) 4_566 3_667
B1 Na1 Na1 90.64(12) 4_666 3_667
B1 Na1 Na1 178.18(14) 1_655 3_667
O2 Pb1 O3 106.72(11) . .
O2 Pb1 O6 80.87(11) . 3_666
O3 Pb1 O6 53.95(8) . 3_666
O2 Pb1 O5 89.90(10) . .
O3 Pb1 O5 72.95(9) . .
O6 Pb1 O5 119.58(9) 3_666 .
O2 Pb1 O1 80.27(11) . .
O3 Pb1 O1 165.29(9) . .
O6 Pb1 O1 116.24(8) 3_666 .
O5 Pb1 O1 120.66(9) . .
O9 B1 O1 116.1(3) . 1_455
O9 B1 O5 121.8(4) . .
O1 B1 O5 122.1(4) 1_455 .
O9 B1 Na1 92.6(3) . 4_465
O1 B1 Na1 120.6(3) 1_455 4_465
O5 B1 Na1 56.8(2) . 4_465
O9 B1 Na1 85.3(2) . 1_455
O1 B1 Na1 51.0(2) 1_455 1_455
O5 B1 Na1 133.8(3) . 1_455
Na1 B1 Na1 167.94(17) 4_465 1_455
O2 B2 O7 119.4(4) . 2_646
O2 B2 O8 122.4(4) . 4_465
O7 B2 O8 118.1(4) 2_646 4_465
O2 B2 Na1 68.4(2) . 4_565
O7 B2 Na1 52.58(19) 2_646 4_565
O8 B2 Na1 161.9(3) 4_465 4_565
O3 B3 O7 113.6(3) . 1_454
O3 B3 O5 111.8(3) . 4_565
O7 B3 O5 107.2(4) 1_454 4_565
O3 B3 O6 105.9(4) . 3_666
O7 B3 O6 111.6(3) 1_454 3_666
O5 B3 O6 106.6(3) 4_565 3_666
O3 B4 O4 109.1(3) 3_566 .
O3 B4 O9 112.9(4) 3_566 3_566
O4 B4 O9 108.1(3) . 3_566
O3 B4 O1 108.1(3) 3_566 2_656
O4 B4 O1 109.5(4) . 2_656
O9 B4 O1 109.0(3) 3_566 2_656
O4 B5 O6 124.5(4) . .
O4 B5 O8 115.6(4) . .
O6 B5 O8 119.9(4) . .
B1 O1 B4 118.9(3) 1_655 2_646
B1 O1 Na1 102.8(3) 1_655 .
B4 O1 Na1 118.3(3) 2_646 .
B1 O1 Pb1 93.1(3) 1_655 .
B4 O1 Pb1 125.2(2) 2_646 .
Na1 O1 Pb1 92.63(10) . .
B2 O2 Pb1 143.2(3) . .
B2 O2 Na1 84.8(2) . 4_565
Pb1 O2 Na1 131.34(13) . 4_565
B3 O3 B4 116.6(3) . 3_566
B3 O3 Pb1 102.5(2) . .
B4 O3 Pb1 128.7(2) 3_566 .
B5 O4 B4 128.2(3) . .
B5 O4 Na1 93.5(3) . .
B4 O4 Na1 137.2(2) . .
B1 O5 B3 120.5(3) . 4_566
B1 O5 Na1 96.2(3) . 4_465
B3 O5 Na1 103.3(2) 4_566 4_465
B1 O5 Pb1 116.4(2) . .
B3 O5 Pb1 104.4(2) 4_566 .
Na1 O5 Pb1 115.69(12) 4_465 .
B5 O6 B3 123.1(3) . 3_666
B5 O6 Pb1 124.1(3) . 3_666
B3 O6 Pb1 95.1(2) 3_666 3_666
B2 O7 B3 125.1(3) 2_656 1_656
B2 O7 Na1 99.9(2) 2_656 3_667
B3 O7 Na1 131.1(2) 1_656 3_667
B2 O7 Na1 112.8(3) 2_656 .
B3 O7 Na1 95.9(2) 1_656 .
Na1 O7 Na1 81.54(11) 3_667 .
B5 O8 B2 122.1(3) . 4_666
B5 O8 Na1 92.1(2) . .
B2 O8 Na1 142.5(3) 4_666 .
B1 O9 B4 128.7(3) . 3_566

loop_
_geom_bond_atom_site_label_1
_geom_bond_atom_site_label_2
_geom_bond_distance
_geom_bond_site_symmetry_2
Na1 O7 2.368(3) 3_667
Na1 O1 2.412(3) .
Na1 O8 2.417(3) .
Na1 O4 2.418(3) .
Na1 O5 2.539(4) 4_666
Na1 O7 2.731(4) .
Na1 O2 2.743(3) 4_566
Na1 B2 2.937(5) 4_566
Na1 B1 3.017(5) 4_666
Na1 B1 3.027(5) 1_655
Na1 Na1 3.341(4) 3_667
Pb1 O2 2.190(3) .
Pb1 O3 2.519(3) .
Pb1 O6 2.656(3) 3_666
Pb1 O5 2.690(3) .
Pb1 O1 2.763(3) .
B1 O9 1.360(6) .
B1 O1 1.371(5) 1_455
B1 O5 1.380(5) .
B1 Na1 3.017(5) 4_465
B1 Na1 3.027(5) 1_455
B2 O2 1.329(5) .
B2 O7 1.378(5) 2_646
B2 O8 1.400(5) 4_465
B2 Na1 2.937(5) 4_565
B3 O3 1.446(5) .
B3 O7 1.463(5) 1_454
B3 O5 1.492(6) 4_565
B3 O6 1.498(5) 3_666
B4 O3 1.454(5) 3_566
B4 O4 1.462(5) .
B4 O9 1.467(5) 3_566
B4 O1 1.511(5) 2_656
B5 O4 1.341(5) .
B5 O6 1.365(5) .
B5 O8 1.397(6) .
O1 B1 1.371(5) 1_655
O1 B4 1.511(5) 2_646
O2 Na1 2.743(3) 4_565
O3 B4 1.454(5) 3_566
O5 B3 1.492(6) 4_566
O5 Na1 2.539(4) 4_465
O6 B3 1.498(5) 3_666
O6 Pb1 2.656(3) 3_666
O7 B2 1.378(5) 2_656
O7 B3 1.463(5) 1_656
O7 Na1 2.368(3) 3_667
O8 B2 1.400(5) 4_666
O9 B4 1.467(5) 3_566
